data_2239870
loop_
_publ_author_name
'Nagalakshmi, R. A.'
'Suresh, J.'
'Sivakumar, S.'
'Kumar, R. Ranjith'
'Lakshman, P. L. Nilantha'

_publ_section_title
;
 Crystal structure of
 5-amino-5'-chloro-6-(4-chlorobenzoyl)-8-nitro-2,3-dihydro-1<i>H</i>-spiro[imidazo[1,2-<i>a</i>]pyridine-7,3'-indolin]-2'-one
 including an unknown solvent molecule
;
_journal_coeditor_code SU2757
_journal_issue 9
_journal_name_full 'Acta Crystallographica Section E'
_journal_page_first o971
_journal_page_last o972
_journal_paper_doi 10.1107/S1600536814017486
_journal_volume 70
_journal_year 2014
_chemical_formula_iupac 'C21 H15 Cl2 N5 O4'
_chemical_formula_moiety 'C21 H15 Cl2 N5 O4'
_chemical_formula_sum 'C21 H15 Cl2 N5 O4'
_chemical_formula_weight 472.28
_chemical_name_systematic
5-Amino-5'-chloro-6-(4-chlorobenzoyl)-8-nitro-2,3-dihydro-1<i>H</i>-spiro[imidazo[1,2-<i>a</i>]pyridine-7,3'-indolin]-2'-one
_space_group_IT_number 2
_symmetry_cell_setting triclinic
_symmetry_space_group_name_Hall '-P 1'
_symmetry_space_group_name_H-M 'P -1'
_atom_sites_solution_hydrogens geom
_atom_sites_solution_primary direct
_atom_sites_solution_secondary difmap
_audit_creation_method SHELXL-97
_cell_angle_alpha 105.713(2)
_cell_angle_beta 103.367(2)
_cell_angle_gamma 91.051(2)
_cell_formula_units_Z 4
_cell_length_a 12.9805(7)
_cell_length_b 13.2085(8)
_cell_length_c 16.7175(10)
_cell_measurement_reflns_used 2000
_cell_measurement_temperature 293(2)
_cell_measurement_theta_max 31
_cell_measurement_theta_min 2
_cell_volume 2674.4(3)
_computing_cell_refinement 'SAINT (Bruker, 2004)'
_computing_data_collection 'APEX2 (Bruker, 2004)'
_computing_data_reduction 'SAINT (Bruker, 2004)'
_computing_molecular_graphics 'PLATON (Spek, 2009)'
_computing_publication_material 'SHELXL97 (Sheldrick, 2008)'
_computing_structure_refinement 'SHELXL97 (Sheldrick, 2008)'
_computing_structure_solution 'SHELXS97 (Sheldrick, 2008)'
_diffrn_ambient_temperature 293(2)
_diffrn_detector_area_resol_mean 0
_diffrn_measured_fraction_theta_full 0.996
_diffrn_measured_fraction_theta_max 0.996
_diffrn_measurement_device_type 'Bruker Kappa APEXII'
_diffrn_measurement_method '\w and \f'
_diffrn_radiation_monochromator graphite
_diffrn_radiation_source 'fine-focus sealed tube'
_diffrn_radiation_type MoK\a
_diffrn_radiation_wavelength 0.71073
_diffrn_reflns_av_R_equivalents 0.0441
_diffrn_reflns_av_sigmaI/netI 0.0402
_diffrn_reflns_limit_h_max 16
_diffrn_reflns_limit_h_min -16
_diffrn_reflns_limit_k_max 16
_diffrn_reflns_limit_k_min -16
_diffrn_reflns_limit_l_max 21
_diffrn_reflns_limit_l_min -21
_diffrn_reflns_number 87748
_diffrn_reflns_theta_full 26.87
_diffrn_reflns_theta_max 26.87
_diffrn_reflns_theta_min 1.61
_diffrn_standards_interval_count 0
_diffrn_standards_interval_time 0
_diffrn_standards_number 0
_exptl_absorpt_coefficient_mu 0.274
_exptl_absorpt_correction_T_max 0.974
_exptl_absorpt_correction_T_min 0.967
_exptl_absorpt_correction_type multi-scan
_exptl_absorpt_process_details '(SADABS; Bruker, 2004)'
_exptl_crystal_colour colourless
_exptl_crystal_density_diffrn 1.173
_exptl_crystal_density_method 'not measured'
_exptl_crystal_description block
_exptl_crystal_F_000 968
_exptl_crystal_size_max 0.21
_exptl_crystal_size_mid 0.19
_exptl_crystal_size_min 0.18
_platon_squeeze_details ' ?'
_refine_diff_density_max 0.381
_refine_diff_density_min -0.306
_refine_ls_extinction_method none
_refine_ls_goodness_of_fit_ref 1.108
_refine_ls_hydrogen_treatment constr
_refine_ls_matrix_type full
_refine_ls_number_parameters 577
_refine_ls_number_reflns 11499
_refine_ls_number_restraints 2
_refine_ls_restrained_S_all 1.108
_refine_ls_R_factor_all 0.0916
_refine_ls_R_factor_gt 0.0583
_refine_ls_shift/su_max 0.000
_refine_ls_shift/su_mean 0.000
_refine_ls_structure_factor_coef Fsqd
_refine_ls_weighting_details 'calc w=1/[\s^2^(Fo^2^)+(0.0894P)^2^+0.2555P] where P=(Fo^2^+2Fc^2^)/3'
_refine_ls_weighting_scheme calc
_refine_ls_wR_factor_gt 0.1685
_refine_ls_wR_factor_ref 0.1805
_reflns_number_gt 7063
_reflns_number_total 11499
_reflns_threshold_expression I>2sigma(I)
_cod_data_source_file su2757sup1.cif
_cod_data_source_block I
_cod_database_code 2239870
_cod_database_fobs_code 2239870

loop_
_symmetry_equiv_pos_as_xyz
'x, y, z'
'-x, -y, -z'

loop_
_atom_site_type_symbol
_atom_site_label
_atom_site_fract_x
_atom_site_fract_y
_atom_site_fract_z
_atom_site_U_iso_or_equiv
_atom_site_adp_type
_atom_site_calc_flag
_atom_site_refinement_flags
_atom_site_occupancy
_atom_site_symmetry_multiplicity
C C1A 0.73023(17) 0.01119(19) 0.11139(15) 0.0368(5) Uani d . 1 1
C C1B 0.25621(18) 0.57859(18) 0.12320(15) 0.0374(5) Uani d . 1 1
C C2A 0.72616(16) 0.11182(17) 0.17862(14) 0.0316(5) Uani d . 1 1
C C2B 0.24268(17) 0.51805(17) 0.18571(15) 0.0346(5) Uani d . 1 1
C C3A 0.61102(16) 0.13082(17) 0.18449(15) 0.0338(5) Uani d . 1 1
C C3B 0.12348(17) 0.50010(17) 0.18260(14) 0.0331(5) Uani d . 1 1
C C4A 0.53098(17) 0.04635(18) 0.14696(16) 0.0369(5) Uani d . 1 1
C C4B 0.04671(18) 0.55272(17) 0.13823(15) 0.0351(5) Uani d . 1 1
C C5A 0.64378(18) -0.06481(18) 0.07503(15) 0.0374(5) Uani d . 1 1
C C5B 0.17571(19) 0.62288(18) 0.07933(15) 0.0376(5) Uani d . 1 1
C C6A 0.5327(2) -0.2160(2) 0.0028(2) 0.0587(7) Uani d . 1 1
H H1 0.5385 -0.2783 0.0232 0.070 Uiso calc R 1 1
H H2 0.4997 -0.2371 -0.0582 0.070 Uiso calc R 1 1
C C6B 0.0723(2) 0.7147(2) -0.00442(19) 0.0544(7) Uani d . 1 1
H H3 0.0482 0.6875 -0.0663 0.065 Uiso calc R 1 1
H H4 0.0746 0.7911 0.0115 0.065 Uiso calc R 1 1
C C7A 0.4711(2) -0.1373(2) 0.05076(18) 0.0514(7) Uani d . 1 1
H H5 0.4109 -0.1195 0.0119 0.062 Uiso calc R 1 1
H H6 0.4456 -0.1640 0.0920 0.062 Uiso calc R 1 1
C C7B 0.0004(2) 0.6690(2) 0.03965(17) 0.0464(6) Uani d . 1 1
H H7 -0.0275 0.7244 0.0781 0.056 Uiso calc R 1 1
H H8 -0.0582 0.6229 -0.0018 0.056 Uiso calc R 1 1
C C8A 0.78204(18) 0.20686(19) 0.15986(16) 0.0387(6) Uani d . 1 1
C C8B 0.2955(2) 0.4118(2) 0.16477(18) 0.0431(6) Uani d . 1 1
C C9A 0.87762(17) 0.19669(18) 0.28932(15) 0.0346(5) Uani d . 1 1
C C9B 0.38129(18) 0.5008(2) 0.30110(17) 0.0419(6) Uani d . 1 1
C C10A 0.79719(16) 0.11549(17) 0.26521(14) 0.0313(5) Uani d . 1 1
C C10B 0.30771(17) 0.56908(18) 0.27676(15) 0.0352(5) Uani d . 1 1
C C11A 0.78829(18) 0.05466(18) 0.31873(15) 0.0366(5) Uani d . 1 1
H H11A 0.7347 0.0003 0.3030 0.044 Uiso calc R 1 1
C C11B 0.29907(19) 0.66252(19) 0.33363(16) 0.0410(6) Uani d . 1 1
H H11B 0.2503 0.7086 0.3179 0.049 Uiso calc R 1 1
C C12A 0.8622(2) 0.0776(2) 0.39682(16) 0.0450(6) Uani d . 1 1
C C12B 0.3646(2) 0.6868(2) 0.41515(17) 0.0515(6) Uani d U 1 1
C C13A 0.9416(2) 0.1583(2) 0.42154(18) 0.0540(7) Uani d . 1 1
H H13A 0.9885 0.1732 0.4753 0.065 Uiso calc R 1 1
C C13B 0.4378(2) 0.6207(3) 0.44003(19) 0.0598(7) Uani d U 1 1
H H13B 0.4805 0.6392 0.4957 0.072 Uiso calc R 1 1
C C14A 0.9517(2) 0.2178(2) 0.36629(17) 0.0480(6) Uani d . 1 1
H H14A 1.0070 0.2703 0.3811 0.058 Uiso calc R 1 1
C C14B 0.4481(2) 0.5263(2) 0.3822(2) 0.0570(7) Uani d U 1 1
H H14B 0.4985 0.4815 0.3977 0.068 Uiso calc R 1 1
C C31A 0.58488(19) 0.2271(2) 0.23432(18) 0.0440(6) Uani d . 1 1
C C31B 0.08794(18) 0.43654(18) 0.22841(15) 0.0378(5) Uani d . 1 1
C C32A 0.6616(2) 0.32226(19) 0.27750(18) 0.0447(6) Uani d . 1 1
C C32B 0.15700(18) 0.36977(19) 0.27329(16) 0.0384(6) Uani d . 1 1
C C33A 0.7186(2) 0.3388(2) 0.36101(19) 0.0568(7) Uani d . 1 1
H H33A 0.7120 0.2892 0.3902 0.068 Uiso calc R 1 1
C C33B 0.2000(2) 0.4052(2) 0.36081(17) 0.0512(7) Uani d . 1 1
H H33B 0.1920 0.4737 0.3910 0.061 Uiso calc R 1 1
C C34A 0.7868(3) 0.4317(3) 0.4018(2) 0.0725(9) Uani d . 1 1
H H34A 0.8246 0.4441 0.4586 0.087 Uiso calc R 1 1
C C34B 0.2551(2) 0.3383(3) 0.4037(2) 0.0655(8) Uani d . 1 1
H H34B 0.2849 0.3622 0.4625 0.079 Uiso calc R 1 1
C C35A 0.7976(3) 0.5016(2) 0.3598(2) 0.0720(9) Uani d . 1 1
C C35B 0.2651(3) 0.2381(3) 0.3594(2) 0.0705(9) Uani d . 1 1
C C36A 0.7365(3) 0.4889(2) 0.2770(2) 0.0674(9) Uani d . 1 1
H H36A 0.7409 0.5407 0.2493 0.081 Uiso calc R 1 1
C C36B 0.2220(2) 0.2015(2) 0.2736(2) 0.0613(8) Uani d . 1 1
H H36B 0.2296 0.1326 0.2441 0.074 Uiso calc R 1 1
C C37A 0.6699(2) 0.3989(2) 0.2368(2) 0.0553(7) Uani d . 1 1
H H37A 0.6295 0.3893 0.1812 0.066 Uiso calc R 1 1
C C37B 0.1672(2) 0.2668(2) 0.23076(18) 0.0522(7) Uani d . 1 1
H H37B 0.1366 0.2413 0.1723 0.063 Uiso calc R 1 1
N N1A 0.82389(17) -0.01200(18) 0.09059(15) 0.0521(6) Uani d . 1 1
N N1B 0.35638(17) 0.59169(17) 0.11129(14) 0.0462(5) Uani d . 1 1
N N2A 0.43450(16) 0.05275(18) 0.15897(17) 0.0598(7) Uani d . 1 1
H H9 0.3872 0.0004 0.1339 0.072 Uiso calc R 1 1
H H10 0.4186 0.1093 0.1919 0.072 Uiso calc R 1 1
N N2B -0.05243(15) 0.55052(17) 0.14117(14) 0.0487(5) Uani d . 1 1
H H11 -0.0962 0.5834 0.1123 0.058 Uiso calc R 1 1
H H12 -0.0743 0.5162 0.1720 0.058 Uiso calc R 1 1
N N3A 0.86499(15) 0.24959(15) 0.22690(13) 0.0396(5) Uani d . 1 1
H H3A 0.9056 0.3037 0.2306 0.047 Uiso calc R 1 1
N N3B 0.37179(15) 0.41016(16) 0.23522(15) 0.0455(5) Uani d . 1 1
H H3B 0.4099 0.3581 0.2382 0.055 Uiso calc R 1 1
N N4A 0.54899(14) -0.04556(15) 0.09405(13) 0.0380(5) Uani d . 1 1
N N4B 0.07354(15) 0.60967(15) 0.08717(13) 0.0389(5) Uani d . 1 1
N N5A 0.63672(17) -0.15890(16) 0.02111(14) 0.0494(5) Uani d . 1 1
H H5A 0.6877 -0.1842 -0.0010 0.059 Uiso calc R 1 1
N N5B 0.17403(17) 0.68062(16) 0.02601(13) 0.0470(5) Uani d . 1 1
H H5B 0.2297 0.6965 0.0108 0.056 Uiso calc R 1 1
O O1A 0.83315(16) -0.09805(16) 0.03680(14) 0.0713(6) Uani d . 1 1
O O1B 0.37291(15) 0.64175(16) 0.06023(14) 0.0649(6) Uani d . 1 1
O O2A 0.90296(14) 0.05404(16) 0.12491(13) 0.0658(6) Uani d . 1 1
O O2B 0.43195(15) 0.55275(17) 0.15150(14) 0.0625(5) Uani d . 1 1
O O3A 0.75237(14) 0.23385(15) 0.09537(11) 0.0525(5) Uani d . 1 1
O O3B 0.27203(16) 0.34371(14) 0.09631(13) 0.0573(5) Uani d . 1 1
O O4A 0.49204(14) 0.24063(15) 0.24575(16) 0.0674(6) Uani d . 1 1
O O4B -0.00657(13) 0.42797(14) 0.23356(12) 0.0522(5) Uani d . 1 1
Cl Cl1 0.85274(7) 0.00066(7) 0.46504(5) 0.0701(2) Uani d . 1 1
Cl Cl2 0.88459(12) 0.61410(9) 0.40925(9) 0.1355(5) Uani d . 1 1
Cl Cl3 0.35428(8) 0.80620(7) 0.48853(5) 0.0795(3) Uani d U 1 1
Cl Cl4 0.33373(11) 0.15562(10) 0.41399(9) 0.1317(5) Uani d . 1 1

loop_
_atom_site_aniso_label
_atom_site_aniso_U_11
_atom_site_aniso_U_22
_atom_site_aniso_U_33
_atom_site_aniso_U_12
_atom_site_aniso_U_13
_atom_site_aniso_U_23
C1A 0.0333(12) 0.0421(14) 0.0393(13) -0.0009(10) 0.0141(10) 0.0147(11)
C1B 0.0401(13) 0.0322(12) 0.0439(14) 0.0005(10) 0.0169(11) 0.0121(11)
C2A 0.0291(11) 0.0337(12) 0.0363(12) -0.0016(9) 0.0094(9) 0.0161(10)
C2B 0.0329(12) 0.0300(12) 0.0437(13) 0.0007(9) 0.0127(10) 0.0126(10)
C3A 0.0276(11) 0.0340(12) 0.0452(14) 0.0001(9) 0.0082(10) 0.0211(11)
C3B 0.0331(11) 0.0306(12) 0.0387(13) 0.0021(9) 0.0119(10) 0.0121(10)
C4A 0.0266(11) 0.0384(13) 0.0527(15) 0.0051(10) 0.0086(10) 0.0250(12)
C4B 0.0377(12) 0.0266(11) 0.0428(13) -0.0002(9) 0.0147(10) 0.0092(10)
C5A 0.0448(14) 0.0368(13) 0.0352(13) -0.0020(10) 0.0086(11) 0.0190(11)
C5B 0.0462(14) 0.0284(12) 0.0378(13) -0.0081(10) 0.0140(11) 0.0062(10)
C6A 0.0625(18) 0.0456(16) 0.0588(18) -0.0109(14) 0.0047(14) 0.0091(14)
C6B 0.0631(18) 0.0467(16) 0.0551(17) -0.0054(13) 0.0046(14) 0.0262(14)
C7A 0.0420(14) 0.0478(16) 0.0583(17) -0.0159(12) -0.0021(12) 0.0185(13)
C7B 0.0533(15) 0.0392(14) 0.0484(15) 0.0080(12) 0.0071(12) 0.0195(12)
C8A 0.0370(13) 0.0404(13) 0.0458(15) -0.0007(10) 0.0135(11) 0.0210(12)
C8B 0.0468(14) 0.0382(14) 0.0528(16) 0.0038(11) 0.0258(13) 0.0153(13)
C9A 0.0287(11) 0.0335(12) 0.0433(14) 0.0022(9) 0.0117(10) 0.0111(10)
C9B 0.0337(12) 0.0458(15) 0.0560(16) 0.0050(11) 0.0159(12) 0.0264(13)
C10A 0.0272(11) 0.0329(12) 0.0373(12) 0.0051(9) 0.0106(9) 0.0135(10)
C10B 0.0304(11) 0.0336(12) 0.0472(14) 0.0001(9) 0.0122(10) 0.0185(11)
C11A 0.0354(12) 0.0375(13) 0.0398(13) 0.0017(10) 0.0122(10) 0.0133(11)
C11B 0.0403(13) 0.0382(14) 0.0480(15) 0.0041(11) 0.0134(12) 0.0158(12)
C12A 0.0464(14) 0.0518(16) 0.0438(15) 0.0127(12) 0.0123(12) 0.0234(12)
C12B 0.0568(16) 0.0493(13) 0.0458(16) -0.0084(13) 0.0116(13) 0.0109(10)
C13A 0.0505(16) 0.0576(17) 0.0457(16) 0.0044(13) -0.0027(13) 0.0135(14)
C13B 0.0502(16) 0.0732(17) 0.0550(18) -0.0099(15) -0.0002(13) 0.0286(13)
C14A 0.0411(14) 0.0469(15) 0.0494(16) -0.0024(12) 0.0022(12) 0.0108(13)
C14B 0.0417(14) 0.0625(15) 0.076(2) 0.0026(13) 0.0063(14) 0.0413(13)
C31A 0.0343(13) 0.0439(15) 0.0621(17) 0.0059(11) 0.0152(12) 0.0258(13)
C31B 0.0384(13) 0.0347(13) 0.0426(14) -0.0016(10) 0.0127(11) 0.0125(11)
C32A 0.0450(14) 0.0359(14) 0.0596(17) 0.0096(11) 0.0250(13) 0.0134(12)
C32B 0.0352(12) 0.0405(14) 0.0468(15) -0.0007(10) 0.0130(11) 0.0222(12)
C33A 0.0646(18) 0.0522(17) 0.0576(19) 0.0059(14) 0.0272(15) 0.0118(14)
C33B 0.0536(16) 0.0526(17) 0.0474(16) -0.0011(13) 0.0112(13) 0.0157(13)
C34A 0.086(2) 0.068(2) 0.0472(18) -0.0129(18) 0.0137(16) -0.0079(16)
C34B 0.0640(19) 0.071(2) 0.0616(19) -0.0087(16) -0.0005(15) 0.0338(17)
C35A 0.081(2) 0.0463(18) 0.081(2) -0.0130(16) 0.033(2) -0.0047(17)
C35B 0.065(2) 0.066(2) 0.085(3) 0.0012(16) -0.0011(18) 0.046(2)
C36A 0.081(2) 0.0403(16) 0.083(2) -0.0071(15) 0.0272(19) 0.0157(16)
C36B 0.0632(18) 0.0380(15) 0.085(2) 0.0083(14) 0.0178(17) 0.0209(16)
C37A 0.0612(17) 0.0410(15) 0.0678(19) 0.0065(13) 0.0170(15) 0.0209(14)
C37B 0.0610(17) 0.0420(15) 0.0532(17) -0.0061(13) 0.0111(13) 0.0164(13)
N1A 0.0467(13) 0.0525(14) 0.0562(14) -0.0067(11) 0.0252(11) 0.0036(12)
N1B 0.0464(12) 0.0459(12) 0.0585(14) 0.0024(10) 0.0261(11) 0.0238(11)
N2A 0.0328(11) 0.0460(13) 0.102(2) 0.0006(10) 0.0170(12) 0.0228(13)
N2B 0.0347(11) 0.0559(14) 0.0679(15) 0.0057(10) 0.0138(10) 0.0365(12)
N3A 0.0358(11) 0.0369(11) 0.0478(12) -0.0079(9) 0.0113(9) 0.0148(9)
N3B 0.0367(11) 0.0390(12) 0.0701(15) 0.0128(9) 0.0203(11) 0.0242(11)
N4A 0.0333(10) 0.0332(11) 0.0465(12) -0.0054(8) 0.0038(9) 0.0150(9)
N4B 0.0395(11) 0.0374(11) 0.0458(12) 0.0034(9) 0.0114(9) 0.0207(9)
N5A 0.0550(13) 0.0415(13) 0.0496(13) -0.0063(10) 0.0164(11) 0.0072(11)
N5B 0.0540(13) 0.0450(12) 0.0484(13) -0.0026(10) 0.0123(10) 0.0245(10)
O1A 0.0693(13) 0.0580(13) 0.0798(15) -0.0087(10) 0.0425(12) -0.0111(11)
O1B 0.0609(12) 0.0743(14) 0.0861(15) 0.0016(10) 0.0382(11) 0.0497(12)
O2A 0.0440(11) 0.0638(13) 0.0797(15) -0.0131(10) 0.0311(10) -0.0082(11)
O2B 0.0429(10) 0.0775(14) 0.0871(15) 0.0110(10) 0.0309(10) 0.0434(12)
O3A 0.0560(11) 0.0606(12) 0.0487(11) -0.0107(9) 0.0099(9) 0.0320(10)
O3B 0.0764(13) 0.0379(10) 0.0635(13) 0.0091(9) 0.0317(11) 0.0116(10)
O4A 0.0416(10) 0.0435(11) 0.1263(19) 0.0142(8) 0.0356(12) 0.0259(12)
O4B 0.0394(10) 0.0571(11) 0.0744(13) 0.0009(8) 0.0194(9) 0.0379(10)
Cl1 0.0825(5) 0.0836(6) 0.0548(5) 0.0085(4) 0.0105(4) 0.0422(4)
Cl2 0.1648(12) 0.0872(8) 0.1189(10) -0.0690(8) 0.0301(8) -0.0201(7)
Cl3 0.1047(7) 0.0664(5) 0.0559(5) -0.0044(5) 0.0201(4) -0.0011(4)
Cl4 0.1366(10) 0.1045(9) 0.1475(11) 0.0217(7) -0.0301(8) 0.0787(8)

loop_
_atom_type_symbol
_atom_type_description
_atom_type_scat_dispersion_real
_atom_type_scat_dispersion_imag
_atom_type_scat_source
C C 0.0033 0.0016 'International Tables Vol C Tables 4.2.6.8 and 6.1.1.4'
H H 0.0000 0.0000 'International Tables Vol C Tables 4.2.6.8 and 6.1.1.4'
N N 0.0061 0.0033 'International Tables Vol C Tables 4.2.6.8 and 6.1.1.4'
O O 0.0106 0.0060 'International Tables Vol C Tables 4.2.6.8 and 6.1.1.4'
Cl Cl 0.1484 0.1585 'International Tables Vol C Tables 4.2.6.8 and 6.1.1.4'

loop_
_geom_angle_atom_site_label_1
_geom_angle_atom_site_label_2
_geom_angle_atom_site_label_3
_geom_angle
N1A C1A C5A 118.1(2)
N1A C1A C2A 119.2(2)
C5A C1A C2A 122.4(2)
C5B C1B N1B 118.0(2)
C5B C1B C2B 124.2(2)
N1B C1B C2B 117.7(2)
C1A C2A C10A 112.31(18)
C1A C2A C3A 111.22(18)
C10A C2A C3A 111.30(17)
C1A C2A C8A 109.75(17)
C10A C2A C8A 99.90(17)
C3A C2A C8A 111.88(18)
C1B C2B C10B 113.39(18)
C1B C2B C3B 110.24(18)
C10B C2B C3B 111.44(18)
C1B C2B C8B 109.31(18)
C10B C2B C8B 100.11(19)
C3B C2B C8B 112.00(18)
C4A C3A C31A 118.5(2)
C4A C3A C2A 119.3(2)
C31A C3A C2A 121.84(19)
C4B C3B C31B 117.4(2)
C4B C3B C2B 120.74(19)
C31B C3B C2B 121.8(2)
N2A C4A N4A 116.1(2)
N2A C4A C3A 122.5(2)
N4A C4A C3A 121.37(19)
N2B C4B N4B 115.5(2)
N2B C4B C3B 123.7(2)
N4B C4B C3B 120.8(2)
N5A C5A N4A 109.7(2)
N5A C5A C1A 130.0(2)
N4A C5A C1A 120.3(2)
N5B C5B C1B 132.2(2)
N5B C5B N4B 107.5(2)
C1B C5B N4B 120.3(2)
N5A C6A C7A 103.5(2)
N5A C6A H1 111.1
C7A C6A H1 111.1
N5A C6A H2 111.1
C7A C6A H2 111.1
H1 C6A H2 109.0
N5B C6B C7B 103.9(2)
N5B C6B H3 111.0
C7B C6B H3 111.0
N5B C6B H4 111.0
C7B C6B H4 111.0
H3 C6B H4 109.0
N4A C7A C6A 103.4(2)
N4A C7A H5 111.1
C6A C7A H5 111.1
N4A C7A H6 111.1
C6A C7A H6 111.1
H5 C7A H6 109.1
N4B C7B C6B 102.0(2)
N4B C7B H7 111.4
C6B C7B H7 111.4
N4B C7B H8 111.4
C6B C7B H8 111.4
H7 C7B H8 109.2
O3A C8A N3A 128.0(2)
O3A C8A C2A 123.8(2)
N3A C8A C2A 108.21(19)
O3B C8B N3B 126.7(2)
O3B C8B C2B 125.1(2)
N3B C8B C2B 108.2(2)
C14A C9A N3A 129.1(2)
C14A C9A C10A 121.4(2)
N3A C9A C10A 109.4(2)
N3B C9B C14B 128.8(2)
N3B C9B C10B 109.9(2)
C14B C9B C10B 121.2(3)
C11A C10A C9A 120.9(2)
C11A C10A C2A 129.1(2)
C9A C10A C2A 109.95(18)
C11B C10B C9B 120.4(2)
C11B C10B C2B 130.2(2)
C9B C10B C2B 109.3(2)
C10A C11A C12A 117.4(2)
C10A C11A H11A 121.3
C12A C11A H11A 121.3
C10B C11B C12B 118.2(2)
C10B C11B H11B 120.9
C12B C11B H11B 120.9
C13A C12A C11A 122.2(2)
C13A C12A Cl1 119.8(2)
C11A C12A Cl1 118.0(2)
C13B C12B C11B 122.2(3)
C13B C12B Cl3 119.2(2)
C11B C12B Cl3 118.6(2)
C12A C13A C14A 120.1(2)
C12A C13A H13A 119.9
C14A C13A H13A 119.9
C12B C13B C14B 120.0(3)
C12B C13B H13B 120.0
C14B C13B H13B 120.0
C9A C14A C13A 118.0(2)
C9A C14A H14A 121.0
C13A C14A H14A 121.0
C9B C14B C13B 118.0(3)
C9B C14B H14B 121.0
C13B C14B H14B 121.0
O4A C31A C3A 122.5(2)
O4A C31A C32A 113.5(2)
C3A C31A C32A 124.0(2)
O4B C31B C3B 123.4(2)
O4B C31B C32B 112.48(19)
C3B C31B C32B 124.1(2)
C33A C32A C37A 119.1(3)
C33A C32A C31A 120.3(2)
C37A C32A C31A 120.4(3)
C37B C32B C33B 118.6(2)
C37B C32B C31B 120.4(2)
C33B C32B C31B 120.3(2)
C32A C33A C34A 119.3(3)
C32A C33A H33A 120.3
C34A C33A H33A 120.3
C32B C33B C34B 120.1(3)
C32B C33B H33B 120.0
C34B C33B H33B 120.0
C35A C34A C33A 120.4(3)
C35A C34A H34A 119.8
C33A C34A H34A 119.8
C35B C34B C33B 119.5(3)
C35B C34B H34B 120.2
C33B C34B H34B 120.2
C34A C35A C36A 121.1(3)
C34A C35A Cl2 120.3(3)
C36A C35A Cl2 118.6(3)
C34B C35B C36B 121.2(3)
C34B C35B Cl4 118.9(3)
C36B C35B Cl4 119.8(3)
C37A C36A C35A 118.8(3)
C37A C36A H36A 120.6
C35A C36A H36A 120.6
C35B C36B C37B 119.7(3)
C35B C36B H36B 120.2
C37B C36B H36B 120.2
C36A C37A C32A 121.2(3)
C36A C37A H37A 119.4
C32A C37A H37A 119.4
C36B C37B C32B 120.9(3)
C36B C37B H37B 119.6
C32B C37B H37B 119.6
O2A N1A O1A 119.3(2)
O2A N1A C1A 118.8(2)
O1A N1A C1A 122.0(2)
O2B N1B O1B 119.92(19)
O2B N1B C1B 119.3(2)
O1B N1B C1B 120.8(2)
C4A N2A H9 120.0
C4A N2A H10 120.0
H9 N2A H10 120.0
C4B N2B H11 120.0
C4B N2B H12 120.0
H11 N2B H12 120.0
C8A N3A C9A 112.49(18)
C8A N3A H3A 123.8
C9A N3A H3A 123.8
C8B N3B C9B 112.4(2)
C8B N3B H3B 123.8
C9B N3B H3B 123.8
C5A N4A C4A 123.45(19)
C5A N4A C7A 110.8(2)
C4A N4A C7A 125.7(2)
C5B N4B C4B 122.8(2)
C5B N4B C7B 111.89(19)
C4B N4B C7B 125.18(19)
C5A N5A C6A 112.5(2)
C5A N5A H5A 123.8
C6A N5A H5A 123.8
C5B N5B C6B 114.6(2)
C5B N5B H5B 122.7
C6B N5B H5B 122.7

loop_
_geom_bond_atom_site_label_1
_geom_bond_atom_site_label_2
_geom_bond_distance
C1A N1A 1.358(3)
C1A C5A 1.396(3)
C1A C2A 1.501(3)
C1B C5B 1.368(3)
C1B N1B 1.375(3)
C1B C2B 1.515(3)
C2A C10A 1.514(3)
C2A C3A 1.541(3)
C2A C8A 1.577(3)
C2B C10B 1.521(3)
C2B C3B 1.548(3)
C2B C8B 1.563(3)
C3A C4A 1.412(3)
C3A C31A 1.414(3)
C3B C4B 1.410(3)
C3B C31B 1.415(3)
C4A N2A 1.314(3)
C4A N4A 1.355(3)
C4B N2B 1.299(3)
C4B N4B 1.375(3)
C5A N5A 1.310(3)
C5A N4A 1.352(3)
C5B N5B 1.318(3)
C5B N4B 1.375(3)
C6A N5A 1.460(3)
C6A C7A 1.497(4)
C6A H1 0.9700
C6A H2 0.9700
C6B N5B 1.428(3)
C6B C7B 1.522(4)
C6B H3 0.9700
C6B H4 0.9700
C7A N4A 1.469(3)
C7A H5 0.9700
C7A H6 0.9700
C7B N4B 1.470(3)
C7B H7 0.9700
C7B H8 0.9700
C8A O3A 1.208(3)
C8A N3A 1.346(3)
C8B O3B 1.218(3)
C8B N3B 1.358(3)
C9A C14A 1.372(3)
C9A N3A 1.387(3)
C9A C10A 1.390(3)
C9B N3B 1.371(3)
C9B C14B 1.380(4)
C9B C10B 1.394(3)
C10A C11A 1.376(3)
C10B C11B 1.363(3)
C11A C12A 1.383(3)
C11A H11A 0.9300
C11B C12B 1.379(4)
C11B H11B 0.9300
C12A C13A 1.376(4)
C12A Cl1 1.743(3)
C12B C13B 1.372(4)
C12B Cl3 1.745(3)
C13A C14A 1.390(4)
C13A H13A 0.9300
C13B C14B 1.385(4)
C13B H13B 0.9300
C14A H14A 0.9300
C14B H14B 0.9300
C31A O4A 1.271(3)
C31A C32A 1.491(4)
C31B O4B 1.255(3)
C31B C32B 1.490(3)
C32A C33A 1.376(4)
C32A C37A 1.379(4)
C32B C37B 1.378(4)
C32B C33B 1.383(3)
C33A C34A 1.408(4)
C33A H33A 0.9300
C33B C34B 1.391(4)
C33B H33B 0.9300
C34A C35A 1.326(5)
C34A H34A 0.9300
C34B C35B 1.355(5)
C34B H34B 0.9300
C35A C36A 1.392(5)
C35A Cl2 1.734(3)
C35B C36B 1.359(4)
C35B Cl4 1.736(3)
C36A C37A 1.369(4)
C36A H36A 0.9300
C36B C37B 1.373(4)
C36B H36B 0.9300
C37A H37A 0.9300
C37B H37B 0.9300
N1A O2A 1.252(3)
N1A O1A 1.271(3)
N1B O2B 1.257(3)
N1B O1B 1.264(3)
N2A H9 0.8600
N2A H10 0.8600
N2B H11 0.8600
N2B H12 0.8600
N3A H3A 0.8600
N3B H3B 0.8600
N5A H5A 0.8600
N5B H5B 0.8600

loop_
_geom_hbond_atom_site_label_D
_geom_hbond_atom_site_label_H
_geom_hbond_atom_site_label_A
_geom_hbond_site_symmetry_A
_geom_hbond_distance_DH
_geom_hbond_distance_HA
_geom_hbond_distance_DA
_geom_hbond_angle_DHA
N3B H3B O4A . 0.86 1.91 2.774(3) 179
N5A H5A O1A . 0.86 2.06 2.592(3) 119
N5B H5B O1B . 0.86 2.08 2.604(3) 119
N2A H10 O4A . 0.86 1.85 2.510(3) 132
N2B H12 O4B . 0.86 1.86 2.515(3) 132
N3A H3A O4B 1_655 0.86 1.96 2.823(2) 177
N5A H5A O3B 2_655 0.86 2.42 3.131(3) 140
N5B H5B O3A 2_665 0.86 2.26 2.899(3) 131
C7A H5 O3A 2_655 0.97 2.58 3.302(3) 132
C7A H6 O1B 1_545 0.97 2.59 3.221(3) 123
C7A H5 Cg1 2_655 0.97 2.89 3.679(3) 139
C7B H8 Cg2 2_565 0.97 2.85 3.747(3) 155

loop_
_geom_torsion_atom_site_label_1
_geom_torsion_atom_site_label_2
_geom_torsion_atom_site_label_3
_geom_torsion_atom_site_label_4
_geom_torsion
N1A C1A C2A C10A -62.0(3)
C5A C1A C2A C10A 111.6(2)
N1A C1A C2A C3A 172.5(2)
C5A C1A C2A C3A -13.9(3)
N1A C1A C2A C8A 48.2(3)
C5A C1A C2A C8A -138.2(2)
C5B C1B C2B C10B -117.6(2)
N1B C1B C2B C10B 60.9(3)
C5B C1B C2B C3B 8.1(3)
N1B C1B C2B C3B -173.3(2)
C5B C1B C2B C8B 131.6(2)
N1B C1B C2B C8B -49.8(3)
C1A C2A C3A C4A 16.1(3)
C10A C2A C3A C4A -110.0(2)
C8A C2A C3A C4A 139.2(2)
C1A C2A C3A C31A -171.0(2)
C10A C2A C3A C31A 63.0(3)
C8A C2A C3A C31A -47.8(3)
C1B C2B C3B C4B -10.7(3)
C10B C2B C3B C4B 116.1(2)
C8B C2B C3B C4B -132.7(2)
C1B C2B C3B C31B 173.6(2)
C10B C2B C3B C31B -59.6(3)
C8B C2B C3B C31B 51.7(3)
C31A C3A C4A N2A -2.4(3)
C2A C3A C4A N2A 170.8(2)
C31A C3A C4A N4A 175.7(2)
C2A C3A C4A N4A -11.1(3)
C31B C3B C4B N2B 3.9(3)
C2B C3B C4B N2B -171.9(2)
C31B C3B C4B N4B -175.2(2)
C2B C3B C4B N4B 8.9(3)
N1A C1A C5A N5A -0.7(4)
C2A C1A C5A N5A -174.4(2)
N1A C1A C5A N4A 179.7(2)
C2A C1A C5A N4A 6.0(3)
N1B C1B C5B N5B -1.5(4)
C2B C1B C5B N5B 177.0(2)
N1B C1B C5B N4B 178.2(2)
C2B C1B C5B N4B -3.2(4)
N5A C6A C7A N4A -2.3(3)
N5B C6B C7B N4B -2.6(3)
C1A C2A C8A O3A 61.2(3)
C10A C2A C8A O3A 179.4(2)
C3A C2A C8A O3A -62.7(3)
C1A C2A C8A N3A -118.9(2)
C10A C2A C8A N3A -0.7(2)
C3A C2A C8A N3A 117.2(2)
C1B C2B C8B O3B -58.4(3)
C10B C2B C8B O3B -177.7(2)
C3B C2B C8B O3B 64.1(3)
C1B C2B C8B N3B 120.9(2)
C10B C2B C8B N3B 1.5(2)
C3B C2B C8B N3B -116.6(2)
C14A C9A C10A C11A 1.1(3)
N3A C9A C10A C11A -176.27(19)
C14A C9A C10A C2A 178.8(2)
N3A C9A C10A C2A 1.4(2)
C1A C2A C10A C11A -66.7(3)
C3A C2A C10A C11A 58.7(3)
C8A C2A C10A C11A 177.0(2)
C1A C2A C10A C9A 115.8(2)
C3A C2A C10A C9A -118.7(2)
C8A C2A C10A C9A -0.4(2)
N3B C9B C10B C11B 176.9(2)
C14B C9B C10B C11B -1.1(3)
N3B C9B C10B C2B 0.3(2)
C14B C9B C10B C2B -177.7(2)
C1B C2B C10B C11B 66.5(3)
C3B C2B C10B C11B -58.6(3)
C8B C2B C10B C11B -177.2(2)
C1B C2B C10B C9B -117.4(2)
C3B C2B C10B C9B 117.5(2)
C8B C2B C10B C9B -1.1(2)
C9A C10A C11A C12A 0.0(3)
C2A C10A C11A C12A -177.2(2)
C9B C10B C11B C12B -0.1(3)
C2B C10B C11B C12B 175.6(2)
C10A C11A C12A C13A 0.6(4)
C10A C11A C12A Cl1 -179.50(17)
C10B C11B C12B C13B 0.5(4)
C10B C11B C12B Cl3 180.00(18)
C11A C12A C13A C14A -2.2(4)
Cl1 C12A C13A C14A 177.9(2)
C11B C12B C13B C14B 0.5(4)
Cl3 C12B C13B C14B -179.1(2)
N3A C9A C14A C13A 174.2(2)
C10A C9A C14A C13A -2.7(4)
C12A C13A C14A C9A 3.1(4)
N3B C9B C14B C13B -175.6(2)
C10B C9B C14B C13B 2.0(4)
C12B C13B C14B C9B -1.6(4)
C4A C3A C31A O4A -0.7(4)
C2A C3A C31A O4A -173.7(2)
C4A C3A C31A C32A 179.9(2)
C2A C3A C31A C32A 6.9(4)
C4B C3B C31B O4B -2.5(4)
C2B C3B C31B O4B 173.4(2)
C4B C3B C31B C32B 175.4(2)
C2B C3B C31B C32B -8.8(4)
O4A C31A C32A C33A 88.0(3)
C3A C31A C32A C33A -92.6(3)
O4A C31A C32A C37A -86.6(3)
C3A C31A C32A C37A 92.8(3)
O4B C31B C32B C37B 88.3(3)
C3B C31B C32B C37B -89.7(3)
O4B C31B C32B C33B -82.8(3)
C3B C31B C32B C33B 99.1(3)
C37A C32A C33A C34A -2.3(4)
C31A C32A C33A C34A -177.0(3)
C37B C32B C33B C34B 2.0(4)
C31B C32B C33B C34B 173.3(2)
C32A C33A C34A C35A -1.2(5)
C32B C33B C34B C35B -0.9(4)
C33A C34A C35A C36A 4.6(5)
C33A C34A C35A Cl2 -178.1(2)
C33B C34B C35B C36B -0.1(5)
C33B C34B C35B Cl4 -179.8(2)
C34A C35A C36A C37A -4.5(5)
Cl2 C35A C36A C37A 178.2(2)
C34B C35B C36B C37B 0.0(5)
Cl4 C35B C36B C37B 179.6(2)
C35A C36A C37A C32A 0.9(4)
C33A C32A C37A C36A 2.4(4)
C31A C32A C37A C36A 177.1(3)
C35B C36B C37B C32B 1.2(4)
C33B C32B C37B C36B -2.2(4)
C31B C32B C37B C36B -173.5(2)
C5A C1A N1A O2A -177.7(2)
C2A C1A N1A O2A -3.8(4)
C5A C1A N1A O1A 3.1(4)
C2A C1A N1A O1A 177.0(2)
C5B C1B N1B O2B 179.3(2)
C2B C1B N1B O2B 0.6(3)
C5B C1B N1B O1B -1.1(3)
C2B C1B N1B O1B -179.8(2)
O3A C8A N3A C9A -178.5(2)
C2A C8A N3A C9A 1.7(3)
C14A C9A N3A C8A -179.1(2)
C10A C9A N3A C8A -2.0(3)
O3B C8B N3B C9B 177.7(2)
C2B C8B N3B C9B -1.5(3)
C14B C9B N3B C8B 178.6(2)
C10B C9B N3B C8B 0.8(3)
N5A C5A N4A C4A -178.6(2)
C1A C5A N4A C4A 1.0(3)
N5A C5A N4A C7A 2.0(3)
C1A C5A N4A C7A -178.3(2)
N2A C4A N4A C5A -180.0(2)
C3A C4A N4A C5A 1.8(3)
N2A C4A N4A C7A -0.8(3)
C3A C4A N4A C7A -179.0(2)
C6A C7A N4A C5A 0.4(3)
C6A C7A N4A C4A -178.9(2)
N5B C5B N4B C4B 179.9(2)
C1B C5B N4B C4B 0.0(3)
N5B C5B N4B C7B -4.0(3)
C1B C5B N4B C7B 176.2(2)
N2B C4B N4B C5B 177.7(2)
C3B C4B N4B C5B -3.1(3)
N2B C4B N4B C7B 2.1(3)
C3B C4B N4B C7B -178.7(2)
C6B C7B N4B C5B 4.0(3)
C6B C7B N4B C4B -179.9(2)
N4A C5A N5A C6A -3.8(3)
C1A C5A N5A C6A 176.6(2)
C7A C6A N5A C5A 3.8(3)
C1B C5B N5B C6B -178.1(3)
N4B C5B N5B C6B 2.2(3)
C7B C6B N5B C5B 0.4(3)

loop_
_platon_squeeze_void_nr
_platon_squeeze_void_average_x
_platon_squeeze_void_average_y
_platon_squeeze_void_average_z
_platon_squeeze_void_volume
_platon_squeeze_void_count_electrons
1 0.279 0.000 0.500 752.7 260.1
